data_7243001
loop_
_publ_author_name
'Juneja, Navkiran'
'Zahid, Ethan'
'Unruh, Daniel K.'
'Hutchins, Kristin M.'

_publ_section_title
;
 Solid-state behaviors of imines: colossal biaxial positive thermal
 expansion, motion capability, and phase transitions
;
_journal_issue 25
_journal_name_full CrystEngComm
_journal_page_first 4439
_journal_page_last 4443
_journal_paper_doi 10.1039/D1CE00706H
_journal_volume 23
_journal_year 2021
_chemical_formula_moiety 'C12 H11 N3'
_chemical_formula_sum 'C12 H11 N3'
_chemical_formula_weight 197.24
_space_group_crystal_system orthorhombic
_space_group_IT_number 19
_space_group_name_Hall 'P 2ac 2ab'
_space_group_name_H-M_alt 'P 21 21 21'
_atom_sites_solution_hydrogens mixed
_atom_sites_solution_primary dual
_audit_creation_date 2021-02-04
_audit_creation_method
;
Olex2 1.3-ac4
(compiled 2020.03.28 svn.rd84adfe8 for Rigaku Oxford Diffraction, GUI svn.r6032)
;
_audit_update_record
;
2021-05-28 deposited with the CCDC.	2021-06-07 downloaded from the CCDC.
;
_cell_angle_alpha 90
_cell_angle_beta 90
_cell_angle_gamma 90
_cell_formula_units_Z 4
_cell_length_a 5.67404(5)
_cell_length_b 7.47072(6)
_cell_length_c 23.5754(2)
_cell_measurement_reflns_used 12585
_cell_measurement_temperature 210(2)
_cell_measurement_theta_max 77.158
_cell_measurement_theta_min 3.731
_cell_volume 999.341(15)
_computing_cell_refinement 'CrysAlisPro 1.171.41.104a (Rigaku OD, 2021)'
_computing_data_collection 'CrysAlisPro 1.171.41.104a (Rigaku OD, 2021)'
_computing_data_reduction 'CrysAlisPro 1.171.41.104a (Rigaku OD, 2021)'
_computing_molecular_graphics 'Olex2 1.3-ac4 (Dolomanov et al., 2009)'
_computing_publication_material 'Olex2 1.3-ac4 (Dolomanov et al., 2009)'
_computing_structure_refinement 'XL  (Sheldrick, 2008)'
_computing_structure_solution 'SHELXT 2014/5 (Sheldrick, 2014)'
_diffrn_ambient_temperature 209.95
_diffrn_measured_fraction_theta_full 1.000
_diffrn_measured_fraction_theta_max 0.993
_diffrn_measurement_device_type 'Bruker APEX-II CCD'
_diffrn_measurement_method '\f and \w scans'
_diffrn_radiation_type CuK\a
_diffrn_radiation_wavelength 1.54178
_diffrn_reflns_av_R_equivalents 0.0400
_diffrn_reflns_av_unetI/netI 0.0166
_diffrn_reflns_Laue_measured_fraction_full 1.000
_diffrn_reflns_Laue_measured_fraction_max 0.993
_diffrn_reflns_limit_h_max 5
_diffrn_reflns_limit_h_min -7
_diffrn_reflns_limit_k_max 9
_diffrn_reflns_limit_k_min -9
_diffrn_reflns_limit_l_max 29
_diffrn_reflns_limit_l_min -29
_diffrn_reflns_number 18712
_diffrn_reflns_point_group_measured_fraction_full 1.000
_diffrn_reflns_point_group_measured_fraction_max 0.986
_diffrn_reflns_theta_full 67.679
_diffrn_reflns_theta_max 77.306
_diffrn_reflns_theta_min 3.750
_diffrn_standards_number 0
_exptl_absorpt_coefficient_mu 0.642
_exptl_absorpt_correction_type none
_exptl_crystal_colour 'clear yellow'
_exptl_crystal_colour_lustre clear
_exptl_crystal_colour_primary yellow
_exptl_crystal_density_diffrn 1.311
_exptl_crystal_description irregular
_exptl_crystal_F_000 416
_exptl_crystal_size_max 0.15
_exptl_crystal_size_mid 0.103
_exptl_crystal_size_min 0.052
_refine_diff_density_max 0.130
_refine_diff_density_min -0.120
_refine_diff_density_rms 0.028
_refine_ls_abs_structure_details
;
 Flack x determined using 789 quotients [(I+)-(I-)]/[(I+)+(I-)]
 (Parsons, Flack and Wagner, Acta Cryst. B69 (2013) 249-259).
;
_refine_ls_abs_structure_Flack 0.16(19)
_refine_ls_extinction_coef 0.0047(9)
_refine_ls_extinction_expression Fc^*^=kFc[1+0.001xFc^2^\l^3^/sin(2\q)]^-1/4^
_refine_ls_extinction_method 'SHELXL-2018/3 (Sheldrick 2018)'
_refine_ls_goodness_of_fit_ref 1.072
_refine_ls_hydrogen_treatment mixed
_refine_ls_matrix_type full
_refine_ls_number_parameters 143
_refine_ls_number_reflns 2092
_refine_ls_number_restraints 0
_refine_ls_restrained_S_all 1.072
_refine_ls_R_factor_all 0.0317
_refine_ls_R_factor_gt 0.0306
_refine_ls_shift/su_max 0.000
_refine_ls_shift/su_mean 0.000
_refine_ls_structure_factor_coef Fsqd
_refine_ls_weighting_details 'w=1/[\s^2^(Fo^2^)+(0.0457P)^2^+0.0976P] where P=(Fo^2^+2Fc^2^)/3'
_refine_ls_weighting_scheme calc
_refine_ls_wR_factor_gt 0.0828
_refine_ls_wR_factor_ref 0.0838
_reflns_Friedel_coverage 0.656
_reflns_Friedel_fraction_full 1.000
_reflns_Friedel_fraction_max 0.976
_reflns_number_gt 2018
_reflns_number_total 2092
_reflns_threshold_expression 'I > 2\s(I)'
_cod_data_source_file d1ce00706h2.cif
_cod_data_source_block PI_210_a
_cod_depositor_comments 'Adding full bibliography for 7242993--7243020.cif.'
_cod_original_cell_volume 999.343(15)
_cod_database_code 7243001
_shelx_shelxl_version_number 2018/3
_shelx_space_group_comment
;
The symmetry employed for this shelxl refinement is uniquely defined
by the following loop, which should always be used as a source of
symmetry information in preference to the above space-group names.
They are only intended as comments.
;
_shelx_estimated_absorpt_t_max 0.967
_shelx_estimated_absorpt_t_min 0.910
_olex2_refinement_description
;
1. Fixed Uiso
 At 1.2 times of:
  All C(H) groups, All N(H,H) groups
2.a Aromatic/amide H refined with riding coordinates:
 C7(H7), C2(H2), C3(H3), C5(H5), C6(H6), C9(H9), C10(H10), C11(H11), C12(H12)
;
_olex2_submission_special_instructions 'No special instructions were received'

loop_
_space_group_symop_operation_xyz
'x, y, z'
'-x+1/2, -y, z+1/2'
'-x, y+1/2, -z+1/2'
'x+1/2, -y+1/2, -z'

loop_
_atom_site_label
_atom_site_type_symbol
_atom_site_fract_x
_atom_site_fract_y
_atom_site_fract_z
_atom_site_U_iso_or_equiv
_atom_site_adp_type
_atom_site_occupancy
_atom_site_site_symmetry_order
_atom_site_calc_flag
_atom_site_refinement_flags_posn
_atom_site_refinement_flags_adp
_atom_site_refinement_flags_occupancy
_atom_site_disorder_assembly
_atom_site_disorder_group
N1 N 0.1488(3) 0.5462(2) 0.53163(6) 0.0466(4) Uani 1 1 d . . . . .
H1A H 0.038(4) 0.627(3) 0.5379(10) 0.056 Uiso 1 1 d . U . . .
H1B H 0.220(4) 0.509(3) 0.5639(9) 0.056 Uiso 1 1 d . U . . .
C7 C 0.5888(3) 0.5830(2) 0.28075(7) 0.0371(4) Uani 1 1 d . . . . .
H7 H 0.440188 0.637713 0.277719 0.044 Uiso 1 1 calc R U . . .
N2 N 0.6574(2) 0.52394(18) 0.32828(5) 0.0385(3) Uani 1 1 d . . . . .
C1 C 0.2710(3) 0.5467(2) 0.48157(6) 0.0362(3) Uani 1 1 d . . . . .
C2 C 0.1865(3) 0.6393(2) 0.43373(7) 0.0390(4) Uani 1 1 d . . . . .
H2 H 0.045553 0.704920 0.436329 0.047 Uiso 1 1 calc R U . . .
C3 C 0.3081(3) 0.6350(2) 0.38305(7) 0.0389(4) Uani 1 1 d . . . . .
H3 H 0.247968 0.696847 0.351488 0.047 Uiso 1 1 calc R U . . .
C4 C 0.5197(3) 0.5398(2) 0.37790(6) 0.0350(3) Uani 1 1 d . . . . .
C5 C 0.6039(3) 0.4494(2) 0.42562(7) 0.0383(4) Uani 1 1 d . . . . .
H5 H 0.746394 0.385739 0.423142 0.046 Uiso 1 1 calc R U . . .
C6 C 0.4830(3) 0.4514(2) 0.47615(7) 0.0404(4) Uani 1 1 d . . . . .
H6 H 0.543011 0.388235 0.507448 0.048 Uiso 1 1 calc R U . . .
C8 C 0.7393(3) 0.56691(19) 0.23020(6) 0.0349(3) Uani 1 1 d . . . . .
C9 C 0.6706(3) 0.6416(2) 0.17886(7) 0.0399(4) Uani 1 1 d . . . . .
H9 H 0.523562 0.698551 0.175537 0.048 Uiso 1 1 calc R U . . .
C10 C 0.8201(3) 0.6315(2) 0.13268(7) 0.0430(4) Uani 1 1 d . . . . .
H10 H 0.771593 0.685490 0.098607 0.052 Uiso 1 1 calc R U . . .
N3 N 1.0290(3) 0.5499(2) 0.13356(6) 0.0415(3) Uani 1 1 d . . . . .
C11 C 1.0911(3) 0.4740(2) 0.18290(7) 0.0422(4) Uani 1 1 d . . . . .
H11 H 1.235772 0.412818 0.184426 0.051 Uiso 1 1 calc R U . . .
C12 C 0.9561(3) 0.4800(2) 0.23162(7) 0.0403(4) Uani 1 1 d . . . . .
H12 H 1.009894 0.426209 0.265253 0.048 Uiso 1 1 calc R U . . .

loop_
_atom_site_aniso_label
_atom_site_aniso_U_11
_atom_site_aniso_U_22
_atom_site_aniso_U_33
_atom_site_aniso_U_23
_atom_site_aniso_U_13
_atom_site_aniso_U_12
N1 0.0511(8) 0.0532(9) 0.0354(7) 0.0023(7) 0.0048(6) 0.0098(8)
C7 0.0384(8) 0.0359(8) 0.0369(8) -0.0017(6) -0.0012(6) 0.0010(6)
N2 0.0433(7) 0.0366(7) 0.0355(6) -0.0005(5) 0.0011(5) 0.0002(6)
C1 0.0396(8) 0.0350(7) 0.0340(7) -0.0031(6) -0.0020(6) -0.0018(7)
C2 0.0388(8) 0.0403(8) 0.0378(8) -0.0017(6) -0.0026(7) 0.0060(7)
C3 0.0449(9) 0.0392(8) 0.0326(7) 0.0024(6) -0.0045(7) 0.0052(7)
C4 0.0383(7) 0.0339(7) 0.0327(7) -0.0028(6) -0.0009(6) -0.0016(7)
C5 0.0374(8) 0.0398(8) 0.0377(8) -0.0021(7) -0.0037(6) 0.0064(7)
C6 0.0463(8) 0.0424(8) 0.0325(7) 0.0014(7) -0.0050(6) 0.0053(8)
C8 0.0403(8) 0.0291(7) 0.0353(7) -0.0021(6) -0.0011(6) -0.0029(6)
C9 0.0406(8) 0.0395(8) 0.0397(8) 0.0030(7) -0.0005(7) 0.0056(7)
C10 0.0482(9) 0.0451(9) 0.0357(8) 0.0062(7) -0.0005(7) 0.0037(8)
N3 0.0431(7) 0.0412(7) 0.0401(7) 0.0008(6) 0.0058(6) 0.0018(6)
C11 0.0382(8) 0.0416(9) 0.0469(9) 0.0004(8) -0.0020(7) 0.0051(7)
C12 0.0451(8) 0.0385(8) 0.0372(8) 0.0020(7) -0.0054(7) 0.0017(7)

loop_
_atom_type_symbol
_atom_type_description
_atom_type_scat_dispersion_real
_atom_type_scat_dispersion_imag
_atom_type_scat_source
C C 0.0181 0.0091 'International Tables Vol C Tables 4.2.6.8 and 6.1.1.4'
H H 0.0000 0.0000 'International Tables Vol C Tables 4.2.6.8 and 6.1.1.4'
N N 0.0311 0.0180 'International Tables Vol C Tables 4.2.6.8 and 6.1.1.4'

loop_
_exptl_crystal_face_index_h
_exptl_crystal_face_index_k
_exptl_crystal_face_index_l
_exptl_crystal_face_perp_dist
-0.72 4.70 2.20 0.0636
0.21 -4.44 -6.11 0.0646
-2.86 2.80 3.81 0.0538
-3.58 -0.04 3.66 0.0485
2.80 -0.94 -9.48 0.0528
3.58 0.07 -3.65 0.0545
0.81 -3.66 9.45 0.0666
0.00 -4.01 5.97 0.0646
0.14 -3.04 -11.91 0.0486
2.53 2.11 8.91 0.0670
1.20 -0.30 -14.42 0.0337
-3.45 1.70 -0.18 0.0408
-0.14 1.73 -14.27 0.0357
0.65 -0.38 15.00 0.0244
-0.38 0.28 -15.18 0.0246

loop_
_geom_angle_atom_site_label_1
_geom_angle_atom_site_label_2
_geom_angle_atom_site_label_3
_geom_angle
_geom_angle_site_symmetry_1
_geom_angle_site_symmetry_3
_geom_angle_publ_flag
H1A N1 H1B 113(2) . . ?
C1 N1 H1A 120.2(15) . . ?
C1 N1 H1B 119.9(15) . . ?
N2 C7 H7 119.7 . . ?
N2 C7 C8 120.69(15) . . ?
C8 C7 H7 119.7 . . ?
C7 N2 C4 122.28(14) . . ?
N1 C1 C2 121.31(15) . . ?
N1 C1 C6 120.74(14) . . ?
C6 C1 C2 117.94(14) . . ?
C1 C2 H2 119.6 . . ?
C3 C2 C1 120.79(15) . . ?
C3 C2 H2 119.6 . . ?
C2 C3 H3 119.5 . . ?
C2 C3 C4 121.02(14) . . ?
C4 C3 H3 119.5 . . ?
C3 C4 N2 126.08(14) . . ?
C5 C4 N2 115.95(14) . . ?
C5 C4 C3 117.97(14) . . ?
C4 C5 H5 119.3 . . ?
C6 C5 C4 121.47(14) . . ?
C6 C5 H5 119.3 . . ?
C1 C6 H6 119.6 . . ?
C5 C6 C1 120.81(14) . . ?
C5 C6 H6 119.6 . . ?
C9 C8 C7 120.69(14) . . ?
C9 C8 C12 117.17(14) . . ?
C12 C8 C7 122.13(14) . . ?
C8 C9 H9 120.2 . . ?
C10 C9 C8 119.50(15) . . ?
C10 C9 H9 120.2 . . ?
C9 C10 H10 118.0 . . ?
N3 C10 C9 123.93(15) . . ?
N3 C10 H10 118.0 . . ?
C10 N3 C11 116.15(14) . . ?
N3 C11 H11 117.9 . . ?
N3 C11 C12 124.15(15) . . ?
C12 C11 H11 117.9 . . ?
C8 C12 H12 120.5 . . ?
C11 C12 C8 119.06(15) . . ?
C11 C12 H12 120.5 . . ?

loop_
_geom_bond_atom_site_label_1
_geom_bond_atom_site_label_2
_geom_bond_distance
_geom_bond_site_symmetry_2
_geom_bond_publ_flag
N1 H1A 0.89(2) . ?
N1 H1B 0.91(2) . ?
N1 C1 1.369(2) . ?
C7 H7 0.9400 . ?
C7 N2 1.266(2) . ?
C7 C8 1.471(2) . ?
N2 C4 1.4118(19) . ?
C1 C2 1.407(2) . ?
C1 C6 1.403(2) . ?
C2 H2 0.9400 . ?
C2 C3 1.380(2) . ?
C3 H3 0.9400 . ?
C3 C4 1.400(2) . ?
C4 C5 1.396(2) . ?
C5 H5 0.9400 . ?
C5 C6 1.375(2) . ?
C6 H6 0.9400 . ?
C8 C9 1.389(2) . ?
C8 C12 1.391(2) . ?
C9 H9 0.9400 . ?
C9 C10 1.382(2) . ?
C10 H10 0.9400 . ?
C10 N3 1.333(2) . ?
N3 C11 1.341(2) . ?
C11 H11 0.9400 . ?
C11 C12 1.382(2) . ?
C12 H12 0.9400 . ?

loop_
_geom_hbond_atom_site_label_D
_geom_hbond_atom_site_label_H
_geom_hbond_atom_site_label_A
_geom_hbond_distance_DH
_geom_hbond_distance_HA
_geom_hbond_distance_DA
_geom_hbond_angle_DHA
_geom_hbond_site_symmetry_A
_geom_hbond_publ_flag
N1 H1B N3 0.91(2) 2.22(2) 3.104(2) 166(2) 2_665 yes

loop_
_geom_torsion_atom_site_label_1
_geom_torsion_atom_site_label_2
_geom_torsion_atom_site_label_3
_geom_torsion_atom_site_label_4
_geom_torsion
_geom_torsion_site_symmetry_1
_geom_torsion_site_symmetry_2
_geom_torsion_site_symmetry_3
_geom_torsion_site_symmetry_4
_geom_torsion_publ_flag
N1 C1 C2 C3 -178.24(16) . . . . ?
N1 C1 C6 C5 178.89(16) . . . . ?
C7 N2 C4 C3 -6.8(3) . . . . ?
C7 N2 C4 C5 172.34(15) . . . . ?
C7 C8 C9 C10 177.09(15) . . . . ?
C7 C8 C12 C11 -178.31(15) . . . . ?
N2 C7 C8 C9 -175.93(15) . . . . ?
N2 C7 C8 C12 3.0(2) . . . . ?
N2 C4 C5 C6 -178.62(15) . . . . ?
C1 C2 C3 C4 -0.6(2) . . . . ?
C2 C1 C6 C5 0.2(2) . . . . ?
C2 C3 C4 N2 179.18(15) . . . . ?
C2 C3 C4 C5 0.0(2) . . . . ?
C3 C4 C5 C6 0.6(3) . . . . ?
C4 C5 C6 C1 -0.7(3) . . . . ?
C6 C1 C2 C3 0.5(2) . . . . ?
C8 C7 N2 C4 178.86(14) . . . . ?
C8 C9 C10 N3 1.5(3) . . . . ?
C9 C8 C12 C11 0.7(2) . . . . ?
C9 C10 N3 C11 0.3(3) . . . . ?
C10 N3 C11 C12 -1.6(3) . . . . ?
N3 C11 C12 C8 1.2(3) . . . . ?
C12 C8 C9 C10 -1.9(2) . . . . ?
